data_4082097
loop_
_publ_author_name
'Hong, Jianquan'
'Zhang, Lixin'
'Wang, Kai'
'Chen, Zhenxia'
'Wu, Limin'
'Zhou, Xigeng'

_publ_section_title
;
 Synthesis, Structural Characterization, and Reactivity of Mono(amidinate)
 Rare-Earth-Metal Bis(aminobenzyl) Complexes
;
_journal_issue 24
_journal_name_full Organometallics
_journal_page_first 7312
_journal_paper_doi 10.1021/om400787j
_journal_volume 32
_journal_year 2013
_chemical_formula_sum 'C102 H126 Lu2 N8 O8'
_chemical_formula_weight 1942.05
_chemical_name_systematic
; 
 ? 
;
_space_group_IT_number 14
_symmetry_cell_setting monoclinic
_symmetry_space_group_name_Hall '-P 2yn'
_symmetry_space_group_name_H-M 'P 1 21/n 1'
_atom_sites_solution_hydrogens geom
_atom_sites_solution_primary direct
_atom_sites_solution_secondary difmap
_audit_creation_method SHELXL-97
_cell_angle_alpha 90.00
_cell_angle_beta 93.523(5)
_cell_angle_gamma 90.00
_cell_formula_units_Z 2
_cell_length_a 12.928(5)
_cell_length_b 17.463(6)
_cell_length_c 24.005(9)
_cell_measurement_reflns_used 5443
_cell_measurement_temperature 293(2)
_cell_measurement_theta_max 21.57
_cell_measurement_theta_min 2.82
_cell_volume 5409(3)
_computing_cell_refinement 'Bruker SMART'
_computing_data_collection 'Bruker SMART'
_computing_data_reduction 'Bruker SHELXTL'
_computing_molecular_graphics 'Bruker SHELXTL'
_computing_publication_material 'Bruker SHELXTL'
_computing_structure_refinement 'SHELXL-97 (Sheldrick, 1997)'
_computing_structure_solution 'SHELXS-97 (Sheldrick, 1990)'
_diffrn_ambient_temperature 293(2)
_diffrn_measured_fraction_theta_full 1.000
_diffrn_measured_fraction_theta_max 1.000
_diffrn_measurement_device_type 'CCD area detector'
_diffrn_measurement_method 'phi and omega scans'
_diffrn_radiation_monochromator graphite
_diffrn_radiation_source 'fine-focus sealed tube'
_diffrn_radiation_type MoK\a
_diffrn_radiation_wavelength 0.71073
_diffrn_reflns_av_R_equivalents 0.0706
_diffrn_reflns_av_sigmaI/netI 0.1026
_diffrn_reflns_limit_h_max 15
_diffrn_reflns_limit_h_min -15
_diffrn_reflns_limit_k_max 11
_diffrn_reflns_limit_k_min -20
_diffrn_reflns_limit_l_max 28
_diffrn_reflns_limit_l_min -28
_diffrn_reflns_number 21993
_diffrn_reflns_theta_full 25.00
_diffrn_reflns_theta_max 25.00
_diffrn_reflns_theta_min 1.44
_exptl_absorpt_coefficient_mu 1.866
_exptl_absorpt_correction_T_max 0.9125
_exptl_absorpt_correction_T_min 0.7066
_exptl_absorpt_correction_type multi-scan
_exptl_absorpt_process_details sadabs
_exptl_crystal_colour colorless
_exptl_crystal_density_diffrn 1.192
_exptl_crystal_density_method 'not measured'
_exptl_crystal_description prism
_exptl_crystal_F_000 2000
_exptl_crystal_size_max 0.20
_exptl_crystal_size_mid 0.06
_exptl_crystal_size_min 0.05
_platon_squeeze_details
;
;
_refine_diff_density_max 1.635
_refine_diff_density_min -0.921
_refine_diff_density_rms 0.097
_refine_ls_extinction_method none
_refine_ls_goodness_of_fit_ref 1.000
_refine_ls_hydrogen_treatment constr
_refine_ls_matrix_type full
_refine_ls_number_parameters 553
_refine_ls_number_reflns 9537
_refine_ls_number_restraints 0
_refine_ls_restrained_S_all 1.000
_refine_ls_R_factor_all 0.0759
_refine_ls_R_factor_gt 0.0433
_refine_ls_shift/su_max 0.002
_refine_ls_shift/su_mean 0.000
_refine_ls_structure_factor_coef Fsqd
_refine_ls_weighting_details 'calc w=1/[\s\^2\^(Fo\^2\^)+(0.0115P)\^2\^+0.0000P] where P=(Fo\^2\^+2Fc\^2\^)/3'
_refine_ls_weighting_scheme calc
_refine_ls_wR_factor_gt 0.0699
_refine_ls_wR_factor_ref 0.0730
_reflns_number_gt 5839
_reflns_number_total 9537
_reflns_threshold_expression >2sigma(I)
_cod_data_source_file om400787j_si_003.cif
_cod_data_source_block complex_4b
_cod_depositor_comments
;
The following automatic conversions were performed:

'_symmetry_cell_setting' value 'Monoclinic' changed to 'monoclinic'
according to /home/saulius/struct/CIF-dictionaries/cif_core.dic
dictionary named 'cif_core.dic' version 2.4.2 from 2011-04-26.

Automatic conversion script
Id: cif_fix_values 1891 2012-01-12 08:04:46Z andrius 
;
_cod_original_sg_symbol_H-M P2(1)/n
_cod_database_code 4082097

loop_
_symmetry_equiv_pos_as_xyz
'x, y, z'
'-x+1/2, y+1/2, -z+1/2'
'-x, -y, -z'
'x-1/2, -y-1/2, z-1/2'

loop_
_atom_site_label
_atom_site_type_symbol
_atom_site_fract_x
_atom_site_fract_y
_atom_site_fract_z
_atom_site_U_iso_or_equiv
_atom_site_adp_type
_atom_site_occupancy
_atom_site_symmetry_multiplicity
_atom_site_calc_flag
_atom_site_refinement_flags
Lu1 Lu 0.526108(19) 0.098202(14) 0.988201(11) 0.03813(8) Uani 1 1 d .
N1 N 0.5720(3) 0.2239(2) 0.99692(19) 0.0443(12) Uani 1 1 d .
N2 N 0.6026(3) 0.1643(3) 0.91837(17) 0.0416(12) Uani 1 1 d .
N3 N 0.3490(7) 0.1711(5) 1.1967(4) 0.123(3) Uani 1 1 d .
N4 N 0.1232(5) -0.0170(5) 0.8061(3) 0.095(2) Uani 1 1 d .
O1 O 0.4404(3) 0.0118(2) 1.05437(14) 0.0454(10) Uani 1 1 d .
O2 O 0.4220(3) 0.1364(2) 1.05674(16) 0.0555(12) Uani 1 1 d .
O3 O 0.3705(3) 0.0725(2) 0.94529(15) 0.0455(10) Uani 1 1 d .
O4 O 0.3420(3) -0.0529(2) 0.95995(15) 0.0539(11) Uani 1 1 d .
C1 C 0.6066(4) 0.2302(3) 0.9461(3) 0.0445(15) Uani 1 1 d .
C2 C 0.6379(5) 0.3042(4) 0.9207(3) 0.0569(17) Uani 1 1 d .
C3 C 0.6978(5) 0.3565(4) 0.9512(3) 0.076(2) Uani 1 1 d .
H3 H 0.7199 0.3458 0.9879 0.092 Uiso 1 1 calc R
C4 C 0.7255(7) 0.4265(4) 0.9265(5) 0.105(3) Uani 1 1 d .
H4 H 0.7675 0.4616 0.9463 0.126 Uiso 1 1 calc R
C5 C 0.6891(8) 0.4414(5) 0.8728(5) 0.118(4) Uani 1 1 d .
H5 H 0.7057 0.4878 0.8565 0.141 Uiso 1 1 calc R
C6 C 0.6297(7) 0.3905(5) 0.8429(4) 0.108(3) Uani 1 1 d .
H6 H 0.6057 0.4020 0.8065 0.130 Uiso 1 1 calc R
C7 C 0.6045(5) 0.3205(4) 0.8668(3) 0.082(2) Uani 1 1 d .
H7 H 0.5649 0.2849 0.8460 0.098 Uiso 1 1 calc R
C8 C 0.5598(5) 0.2871(3) 1.0345(3) 0.0523(16) Uani 1 1 d .
C9 C 0.4793(5) 0.3376(4) 1.0257(3) 0.0577(18) Uani 1 1 d .
C10 C 0.4724(6) 0.3996(4) 1.0634(3) 0.089(2) Uani 1 1 d .
H10 H 0.4209 0.4363 1.0571 0.106 Uiso 1 1 calc R
C11 C 0.5384(7) 0.4059(5) 1.1076(3) 0.097(3) Uani 1 1 d .
H11 H 0.5313 0.4467 1.1319 0.116 Uiso 1 1 calc R
C12 C 0.6168(6) 0.3543(4) 1.1187(3) 0.084(2) Uani 1 1 d .
H12 H 0.6612 0.3599 1.1505 0.101 Uiso 1 1 calc R
C13 C 0.6299(5) 0.2931(4) 1.0819(3) 0.0620(18) Uani 1 1 d .
C14 C 0.3966(6) 0.3303(4) 0.9792(3) 0.075(2) Uani 1 1 d .
H14 H 0.4157 0.2869 0.9560 0.090 Uiso 1 1 calc R
C15 C 0.2910(6) 0.3115(4) 1.0017(3) 0.113(3) Uani 1 1 d .
H15A H 0.2964 0.2653 1.0233 0.169 Uiso 1 1 calc R
H15B H 0.2406 0.3047 0.9710 0.169 Uiso 1 1 calc R
H15C H 0.2700 0.3528 1.0248 0.169 Uiso 1 1 calc R
C16 C 0.3874(6) 0.4007(5) 0.9410(3) 0.112(3) Uani 1 1 d .
H16A H 0.3648 0.4439 0.9619 0.168 Uiso 1 1 calc R
H16B H 0.3379 0.3907 0.9104 0.168 Uiso 1 1 calc R
H16C H 0.4536 0.4118 0.9269 0.168 Uiso 1 1 calc R
C17 C 0.7122(6) 0.2327(4) 1.0938(3) 0.074(2) Uani 1 1 d .
H17 H 0.7095 0.1969 1.0622 0.088 Uiso 1 1 calc R
C18 C 0.8200(6) 0.2647(6) 1.1005(4) 0.170(5) Uani 1 1 d .
H18A H 0.8244 0.3003 1.1310 0.255 Uiso 1 1 calc R
H18B H 0.8362 0.2906 1.0668 0.255 Uiso 1 1 calc R
H18C H 0.8685 0.2238 1.1079 0.255 Uiso 1 1 calc R
C19 C 0.6914(6) 0.1885(5) 1.1451(3) 0.127(3) Uani 1 1 d .
H19A H 0.7328 0.1428 1.1466 0.191 Uiso 1 1 calc R
H19B H 0.6194 0.1749 1.1442 0.191 Uiso 1 1 calc R
H19C H 0.7086 0.2193 1.1774 0.191 Uiso 1 1 calc R
C20 C 0.6572(5) 0.1494(3) 0.8708(2) 0.0440(15) Uani 1 1 d .
C21 C 0.6023(5) 0.1250(3) 0.8217(3) 0.0565(18) Uani 1 1 d .
C22 C 0.6591(5) 0.1002(4) 0.7769(2) 0.0701(18) Uani 1 1 d .
H22 H 0.6233 0.0836 0.7443 0.084 Uiso 1 1 calc R
C23 C 0.7634(6) 0.0996(4) 0.7795(3) 0.077(2) Uani 1 1 d .
H23 H 0.7986 0.0830 0.7491 0.092 Uiso 1 1 calc R
C24 C 0.8184(5) 0.1240(4) 0.8281(3) 0.070(2) Uani 1 1 d .
H24 H 0.8904 0.1244 0.8297 0.084 Uiso 1 1 calc R
C25 C 0.7666(5) 0.1477(3) 0.8738(3) 0.0532(17) Uani 1 1 d .
C26 C 0.4855(5) 0.1252(4) 0.8157(3) 0.071(2) Uani 1 1 d .
H26 H 0.4604 0.1470 0.8500 0.085 Uiso 1 1 calc R
C27 C 0.4409(5) 0.0444(5) 0.8093(3) 0.101(3) Uani 1 1 d .
H27A H 0.4723 0.0187 0.7793 0.152 Uiso 1 1 calc R
H27B H 0.3674 0.0474 0.8012 0.152 Uiso 1 1 calc R
H27C H 0.4550 0.0164 0.8433 0.152 Uiso 1 1 calc R
C28 C 0.4442(6) 0.1764(5) 0.7663(3) 0.116(3) Uani 1 1 d .
H28A H 0.4677 0.2281 0.7724 0.174 Uiso 1 1 calc R
H28B H 0.3699 0.1753 0.7637 0.174 Uiso 1 1 calc R
H28C H 0.4697 0.1575 0.7322 0.174 Uiso 1 1 calc R
C29 C 0.8319(5) 0.1714(4) 0.9259(3) 0.0602(18) Uani 1 1 d .
H29 H 0.7844 0.1910 0.9528 0.072 Uiso 1 1 calc R
C30 C 0.9093(5) 0.2354(4) 0.9152(3) 0.099(3) Uani 1 1 d .
H30A H 0.9587 0.2173 0.8900 0.149 Uiso 1 1 calc R
H30B H 0.9448 0.2501 0.9499 0.149 Uiso 1 1 calc R
H30C H 0.8729 0.2787 0.8991 0.149 Uiso 1 1 calc R
C31 C 0.8882(5) 0.1042(4) 0.9525(3) 0.097(2) Uani 1 1 d .
H31A H 0.8390 0.0692 0.9667 0.146 Uiso 1 1 calc R
H31B H 0.9345 0.1218 0.9826 0.146 Uiso 1 1 calc R
H31C H 0.9272 0.0786 0.9253 0.146 Uiso 1 1 calc R
C32 C 0.3983(5) 0.0721(4) 1.0724(2) 0.0457(16) Uani 1 1 d .
C33 C 0.3119(5) 0.0590(4) 1.1126(3) 0.070(2) Uani 1 1 d .
H33A H 0.2703 0.0156 1.0995 0.084 Uiso 1 1 calc R
H33B H 0.3432 0.0462 1.1492 0.084 Uiso 1 1 calc R
C34 C 0.2417(5) 0.1279(4) 1.1179(3) 0.0623(19) Uani 1 1 d .
C35 C 0.2606(6) 0.1816(4) 1.1591(3) 0.077(2) Uani 1 1 d .
C36 C 0.1924(7) 0.2420(5) 1.1617(5) 0.128(4) Uani 1 1 d .
H36 H 0.2040 0.2780 1.1899 0.154 Uiso 1 1 calc R
C37 C 0.1102(8) 0.2514(6) 1.1256(5) 0.139(4) Uani 1 1 d .
H37 H 0.0659 0.2928 1.1296 0.167 Uiso 1 1 calc R
C38 C 0.0916(7) 0.2023(7) 1.0841(5) 0.132(4) Uani 1 1 d .
H38 H 0.0365 0.2102 1.0579 0.159 Uiso 1 1 calc R
C39 C 0.1564(7) 0.1381(5) 1.0801(4) 0.096(3) Uani 1 1 d .
H39 H 0.1422 0.1021 1.0522 0.115 Uiso 1 1 calc R
C40 C 0.4206(7) 0.2318(8) 1.1918(5) 0.212(7) Uani 1 1 d .
H40A H 0.4294 0.2417 1.1530 0.319 Uiso 1 1 calc R
H40B H 0.4860 0.2178 1.2100 0.319 Uiso 1 1 calc R
H40C H 0.3948 0.2770 1.2089 0.319 Uiso 1 1 calc R
C41 C 0.3255(10) 0.1659(9) 1.2531(5) 0.245(8) Uani 1 1 d .
H41A H 0.2774 0.2056 1.2614 0.368 Uiso 1 1 calc R
H41B H 0.3879 0.1717 1.2765 0.368 Uiso 1 1 calc R
H41C H 0.2952 0.1168 1.2598 0.368 Uiso 1 1 calc R
C42 C 0.3162(5) 0.0137(4) 0.9418(2) 0.0459(15) Uani 1 1 d .
C43 C 0.2057(4) 0.0170(3) 0.9159(2) 0.0579(18) Uani 1 1 d .
H43A H 0.1905 -0.0316 0.8977 0.069 Uiso 1 1 calc R
H43B H 0.1592 0.0220 0.9460 0.069 Uiso 1 1 calc R
C44 C 0.1805(4) 0.0797(4) 0.8744(3) 0.0567(18) Uani 1 1 d .
C45 C 0.1411(5) 0.0616(6) 0.8196(3) 0.081(2) Uani 1 1 d .
C46 C 0.1204(6) 0.1234(7) 0.7830(4) 0.111(4) Uani 1 1 d .
H46 H 0.0912 0.1135 0.7473 0.133 Uiso 1 1 calc R
C47 C 0.1413(7) 0.1967(7) 0.7978(5) 0.128(5) Uani 1 1 d .
H47 H 0.1310 0.2358 0.7718 0.154 Uiso 1 1 calc R
C48 C 0.1770(6) 0.2129(5) 0.8501(4) 0.105(3) Uani 1 1 d .
H48 H 0.1887 0.2636 0.8606 0.126 Uiso 1 1 calc R
C49 C 0.1965(5) 0.1554(4) 0.8884(3) 0.074(2) Uani 1 1 d .
H49 H 0.2210 0.1679 0.9245 0.089 Uiso 1 1 calc R
C50 C 0.1419(7) -0.0394(6) 0.7478(4) 0.173(5) Uani 1 1 d .
H50A H 0.0887 -0.0179 0.7228 0.259 Uiso 1 1 calc R
H50B H 0.1407 -0.0942 0.7447 0.259 Uiso 1 1 calc R
H50C H 0.2083 -0.0206 0.7383 0.259 Uiso 1 1 calc R
C51 C 0.0250(7) -0.0474(5) 0.8219(4) 0.126(3) Uani 1 1 d .
H51A H 0.0085 -0.0260 0.8571 0.189 Uiso 1 1 calc R
H51B H 0.0297 -0.1021 0.8251 0.189 Uiso 1 1 calc R
H51C H -0.0284 -0.0343 0.7940 0.189 Uiso 1 1 calc R

loop_
_atom_site_aniso_label
_atom_site_aniso_U_11
_atom_site_aniso_U_22
_atom_site_aniso_U_33
_atom_site_aniso_U_23
_atom_site_aniso_U_13
_atom_site_aniso_U_12
Lu1 0.04498(14) 0.03053(13) 0.03929(13) 0.00049(17) 0.00578(9) 0.00289(17)
N1 0.048(3) 0.034(3) 0.052(3) -0.004(3) 0.018(2) -0.006(2)
N2 0.052(3) 0.036(3) 0.039(3) -0.007(2) 0.014(2) -0.003(2)
N3 0.109(7) 0.151(8) 0.106(7) -0.059(6) -0.005(6) -0.004(6)
N4 0.074(6) 0.134(7) 0.074(5) -0.021(5) -0.018(4) 0.001(5)
O1 0.059(3) 0.038(2) 0.041(3) -0.002(2) 0.0084(19) 0.005(2)
O2 0.067(3) 0.033(3) 0.070(3) 0.008(2) 0.026(2) -0.007(2)
O3 0.046(3) 0.039(3) 0.051(2) 0.012(2) -0.0007(19) 0.0041(19)
O4 0.053(3) 0.049(3) 0.058(3) 0.003(2) -0.016(2) 0.005(2)
C1 0.040(4) 0.032(4) 0.062(4) 0.005(3) 0.004(3) 0.006(3)
C2 0.065(5) 0.035(4) 0.073(5) 0.005(4) 0.019(4) 0.004(3)
C3 0.095(6) 0.040(5) 0.099(6) 0.002(4) 0.043(5) 0.002(4)
C4 0.122(8) 0.037(5) 0.162(9) -0.003(5) 0.061(7) -0.017(4)
C5 0.143(10) 0.057(7) 0.160(11) 0.044(7) 0.064(8) 0.019(6)
C6 0.132(8) 0.082(8) 0.113(8) 0.051(6) 0.027(6) 0.031(6)
C7 0.097(6) 0.067(6) 0.083(6) 0.033(5) 0.015(4) 0.023(4)
C8 0.077(5) 0.028(4) 0.053(4) -0.006(3) 0.018(4) -0.003(3)
C9 0.065(5) 0.053(5) 0.056(5) 0.007(4) 0.013(4) 0.009(4)
C10 0.122(7) 0.053(5) 0.091(6) -0.014(6) 0.011(5) 0.027(5)
C11 0.149(8) 0.054(5) 0.088(6) -0.019(5) 0.017(6) 0.026(6)
C12 0.103(7) 0.073(6) 0.074(5) -0.035(5) -0.003(4) -0.004(5)
C13 0.070(5) 0.056(5) 0.060(5) -0.013(4) 0.007(4) -0.011(4)
C14 0.096(6) 0.047(5) 0.082(6) 0.005(4) 0.017(5) 0.033(4)
C15 0.097(7) 0.108(7) 0.135(8) 0.010(6) 0.017(6) 0.016(5)
C16 0.125(7) 0.110(7) 0.103(6) 0.029(6) 0.018(5) 0.051(6)
C17 0.072(5) 0.078(6) 0.069(5) -0.022(4) -0.010(4) 0.013(4)
C18 0.063(7) 0.186(11) 0.258(13) -0.006(9) -0.020(7) 0.010(7)
C19 0.144(9) 0.125(8) 0.114(7) 0.007(7) 0.009(6) 0.063(6)
C20 0.051(4) 0.038(4) 0.044(4) 0.005(3) 0.013(3) 0.005(3)
C21 0.060(4) 0.065(5) 0.046(4) 0.010(3) 0.013(3) 0.010(3)
C22 0.086(5) 0.082(5) 0.044(4) -0.001(4) 0.016(3) -0.007(5)
C23 0.085(5) 0.092(5) 0.057(4) 0.000(5) 0.040(4) 0.003(5)
C24 0.052(4) 0.084(6) 0.076(5) 0.013(4) 0.027(4) 0.001(4)
C25 0.062(5) 0.045(4) 0.054(4) 0.008(3) 0.019(4) 0.004(3)
C26 0.067(5) 0.097(6) 0.047(4) -0.012(4) 0.005(4) -0.002(4)
C27 0.068(6) 0.162(9) 0.073(5) -0.008(6) -0.002(4) -0.006(6)
C28 0.100(7) 0.150(9) 0.093(6) 0.018(6) -0.027(5) 0.033(5)
C29 0.053(5) 0.056(5) 0.073(5) -0.002(4) 0.009(4) -0.001(3)
C30 0.086(6) 0.090(6) 0.124(7) -0.011(5) 0.026(5) -0.023(5)
C31 0.120(6) 0.082(6) 0.087(5) -0.005(5) -0.023(4) -0.002(6)
C32 0.051(4) 0.050(5) 0.036(4) -0.009(3) -0.001(3) 0.005(3)
C33 0.086(5) 0.054(4) 0.076(5) -0.007(4) 0.045(4) -0.005(4)
C34 0.055(5) 0.053(5) 0.082(5) -0.012(4) 0.034(4) -0.004(3)
C35 0.063(5) 0.072(6) 0.098(6) -0.037(5) 0.022(5) -0.005(4)
C36 0.086(7) 0.111(8) 0.188(11) -0.087(7) 0.020(7) 0.015(6)
C37 0.089(8) 0.105(9) 0.226(14) -0.068(9) 0.022(8) 0.012(7)
C38 0.067(7) 0.129(10) 0.200(12) 0.004(9) -0.004(7) 0.027(7)
C39 0.082(7) 0.091(7) 0.115(7) -0.027(5) 0.005(5) -0.011(5)
C40 0.099(9) 0.343(19) 0.195(12) -0.117(12) 0.005(8) -0.075(10)
C41 0.250(16) 0.37(2) 0.116(10) 0.053(13) 0.022(10) 0.010(14)
C42 0.046(4) 0.057(5) 0.034(4) 0.006(3) -0.004(3) 0.010(3)
C43 0.058(5) 0.058(5) 0.056(4) 0.008(4) -0.014(3) 0.003(3)
C44 0.042(4) 0.073(6) 0.055(4) 0.008(4) 0.002(3) 0.013(3)
C45 0.047(5) 0.129(8) 0.066(5) 0.011(6) -0.008(4) 0.012(5)
C46 0.065(6) 0.189(12) 0.075(6) 0.062(8) -0.018(4) 0.006(7)
C47 0.093(8) 0.142(11) 0.150(11) 0.093(10) 0.005(7) 0.006(7)
C48 0.085(6) 0.092(7) 0.138(9) 0.045(7) 0.001(6) 0.027(5)
C49 0.058(5) 0.061(5) 0.100(6) 0.011(5) -0.011(4) 0.015(4)
C50 0.158(10) 0.261(14) 0.099(8) -0.069(9) 0.002(7) 0.000(9)
C51 0.091(7) 0.120(8) 0.164(9) -0.007(7) -0.016(7) -0.008(6)

loop_
_atom_type_symbol
_atom_type_description
_atom_type_scat_dispersion_real
_atom_type_scat_dispersion_imag
_atom_type_scat_source
C C 0.0033 0.0016 'International Tables Vol C Tables 4.2.6.8 and 6.1.1.4'
H H 0.0000 0.0000 'International Tables Vol C Tables 4.2.6.8 and 6.1.1.4'
O O 0.0106 0.0060 'International Tables Vol C Tables 4.2.6.8 and 6.1.1.4'
N N 0.0061 0.0033 'International Tables Vol C Tables 4.2.6.8 and 6.1.1.4'
Lu Lu -0.4720 5.8584 'International Tables Vol C Tables 4.2.6.8 and 6.1.1.4'

loop_
_geom_angle_atom_site_label_1
_geom_angle_atom_site_label_2
_geom_angle_atom_site_label_3
_geom_angle
_geom_angle_site_symmetry_1
_geom_angle_site_symmetry_3
O4 Lu1 O1 77.51(14) 3_657 3_657
O4 Lu1 O3 146.07(13) 3_657 .
O1 Lu1 O3 79.14(13) 3_657 .
O4 Lu1 N1 96.09(15) 3_657 .
O1 Lu1 N1 144.54(15) 3_657 .
O3 Lu1 N1 117.03(14) . .
O4 Lu1 O2 99.67(15) 3_657 .
O1 Lu1 O2 136.01(14) 3_657 .
O3 Lu1 O2 80.69(14) . .
N1 Lu1 O2 79.31(14) . .
O4 Lu1 N2 103.85(15) 3_657 .
O1 Lu1 N2 89.67(15) 3_657 .
O3 Lu1 N2 100.27(14) . .
N1 Lu1 N2 57.62(15) . .
O2 Lu1 N2 132.37(15) . .
O4 Lu1 O1 77.38(14) 3_657 .
O1 Lu1 O1 82.95(14) 3_657 .
O3 Lu1 O1 75.61(12) . .
N1 Lu1 O1 130.23(14) . .
O2 Lu1 O1 54.22(13) . .
N2 Lu1 O1 172.10(14) . .
O4 Lu1 C32 90.26(16) 3_657 .
O1 Lu1 C32 109.82(18) 3_657 .
O3 Lu1 C32 74.95(15) . .
N1 Lu1 C32 105.00(17) . .
O2 Lu1 C32 26.56(14) . .
N2 Lu1 C32 158.20(18) . .
O1 Lu1 C32 27.77(14) . .
O4 Lu1 C1 102.23(16) 3_657 .
O1 Lu1 C1 117.77(16) 3_657 .
O3 Lu1 C1 110.35(14) . .
N1 Lu1 C1 28.78(14) . .
O2 Lu1 C1 105.82(16) . .
N2 Lu1 C1 28.87(14) . .
O1 Lu1 C1 158.93(15) . .
C32 Lu1 C1 132.31(18) . .
O4 Lu1 Lu1 73.15(11) 3_657 3_657
O1 Lu1 Lu1 44.33(10) 3_657 3_657
O3 Lu1 Lu1 72.94(9) . 3_657
N1 Lu1 Lu1 165.24(11) . 3_657
O2 Lu1 Lu1 92.34(10) . 3_657
N2 Lu1 Lu1 133.93(11) . 3_657
O1 Lu1 Lu1 38.62(9) . 3_657
C32 Lu1 Lu1 65.81(14) . 3_657
C1 Lu1 Lu1 161.82(12) . 3_657
C1 N1 C8 124.5(5) . .
C1 N1 Lu1 95.6(3) . .
C8 N1 Lu1 139.3(3) . .
C1 N2 C20 124.2(5) . .
C1 N2 Lu1 94.3(3) . .
C20 N2 Lu1 139.3(4) . .
C41 N3 C40 108.0(9) . .
C41 N3 C35 114.0(9) . .
C40 N3 C35 110.7(9) . .
C45 N4 C51 115.2(7) . .
C45 N4 C50 115.7(8) . .
C51 N4 C50 110.3(7) . .
C32 O1 Lu1 165.2(4) . 3_657
C32 O1 Lu1 86.2(4) . .
Lu1 O1 Lu1 97.05(14) 3_657 .
C32 O2 Lu1 97.1(4) . .
C42 O3 Lu1 132.9(4) . .
C42 O4 Lu1 134.2(4) . 3_657
N1 C1 N2 112.5(5) . .
N1 C1 C2 124.2(5) . .
N2 C1 C2 123.1(5) . .
N1 C1 Lu1 55.7(3) . .
N2 C1 Lu1 56.9(3) . .
C2 C1 Lu1 173.3(4) . .
C7 C2 C3 119.9(7) . .
C7 C2 C1 119.2(7) . .
C3 C2 C1 120.8(6) . .
C2 C3 C4 120.0(8) . .
C2 C3 H3 120.0 . .
C4 C3 H3 120.0 . .
C5 C4 C3 118.5(9) . .
C5 C4 H4 120.8 . .
C3 C4 H4 120.8 . .
C6 C5 C4 121.7(9) . .
C6 C5 H5 119.2 . .
C4 C5 H5 119.2 . .
C5 C6 C7 119.8(9) . .
C5 C6 H6 120.1 . .
C7 C6 H6 120.1 . .
C2 C7 C6 120.1(8) . .
C2 C7 H7 120.0 . .
C6 C7 H7 120.0 . .
C9 C8 C13 121.3(6) . .
C9 C8 N1 120.5(6) . .
C13 C8 N1 118.1(6) . .
C8 C9 C10 118.0(6) . .
C8 C9 C14 123.9(6) . .
C10 C9 C14 118.0(6) . .
C11 C10 C9 120.8(8) . .
C11 C10 H10 119.6 . .
C9 C10 H10 119.6 . .
C10 C11 C12 122.3(8) . .
C10 C11 H11 118.9 . .
C12 C11 H11 118.9 . .
C11 C12 C13 119.7(7) . .
C11 C12 H12 120.2 . .
C13 C12 H12 120.2 . .
C12 C13 C8 117.7(7) . .
C12 C13 C17 121.6(6) . .
C8 C13 C17 120.6(6) . .
C9 C14 C15 111.3(6) . .
C9 C14 C16 113.6(6) . .
C15 C14 C16 110.1(6) . .
C9 C14 H14 107.2 . .
C15 C14 H14 107.2 . .
C16 C14 H14 107.2 . .
C14 C15 H15A 109.5 . .
C14 C15 H15B 109.5 . .
H15A C15 H15B 109.5 . .
C14 C15 H15C 109.5 . .
H15A C15 H15C 109.5 . .
H15B C15 H15C 109.5 . .
C14 C16 H16A 109.5 . .
C14 C16 H16B 109.5 . .
H16A C16 H16B 109.5 . .
C14 C16 H16C 109.5 . .
H16A C16 H16C 109.5 . .
H16B C16 H16C 109.5 . .
C19 C17 C18 108.5(7) . .
C19 C17 C13 110.8(6) . .
C18 C17 C13 113.4(7) . .
C19 C17 H17 108.0 . .
C18 C17 H17 108.0 . .
C13 C17 H17 108.0 . .
C17 C18 H18A 109.5 . .
C17 C18 H18B 109.5 . .
H18A C18 H18B 109.5 . .
C17 C18 H18C 109.5 . .
H18A C18 H18C 109.5 . .
H18B C18 H18C 109.5 . .
C17 C19 H19A 109.5 . .
C17 C19 H19B 109.5 . .
H19A C19 H19B 109.5 . .
C17 C19 H19C 109.5 . .
H19A C19 H19C 109.5 . .
H19B C19 H19C 109.5 . .
N2 C20 C21 119.0(5) . .
N2 C20 C25 121.0(5) . .
C21 C20 C25 119.3(5) . .
C20 C21 C22 118.3(6) . .
C20 C21 C26 122.1(5) . .
C22 C21 C26 119.6(6) . .
C23 C22 C21 122.3(6) . .
C23 C22 H22 118.9 . .
C21 C22 H22 118.9 . .
C22 C23 C24 119.7(6) . .
C22 C23 H23 120.2 . .
C24 C23 H23 120.2 . .
C25 C24 C23 120.6(6) . .
C25 C24 H24 119.7 . .
C23 C24 H24 119.7 . .
C24 C25 C20 119.8(6) . .
C24 C25 C29 117.6(6) . .
C20 C25 C29 122.7(5) . .
C21 C26 C27 112.1(6) . .
C21 C26 C28 111.7(6) . .
C27 C26 C28 110.1(6) . .
C21 C26 H26 107.6 . .
C27 C26 H26 107.6 . .
C28 C26 H26 107.6 . .
C26 C27 H27A 109.5 . .
C26 C27 H27B 109.5 . .
H27A C27 H27B 109.5 . .
C26 C27 H27C 109.5 . .
H27A C27 H27C 109.5 . .
H27B C27 H27C 109.5 . .
C26 C28 H28A 109.5 . .
C26 C28 H28B 109.5 . .
H28A C28 H28B 109.5 . .
C26 C28 H28C 109.5 . .
H28A C28 H28C 109.5 . .
H28B C28 H28C 109.5 . .
C31 C29 C25 111.5(5) . .
C31 C29 C30 109.6(6) . .
C25 C29 C30 113.4(6) . .
C31 C29 H29 107.4 . .
C25 C29 H29 107.4 . .
C30 C29 H29 107.4 . .
C29 C30 H30A 109.5 . .
C29 C30 H30B 109.5 . .
H30A C30 H30B 109.5 . .
C29 C30 H30C 109.5 . .
H30A C30 H30C 109.5 . .
H30B C30 H30C 109.5 . .
C29 C31 H31A 109.5 . .
C29 C31 H31B 109.5 . .
H31A C31 H31B 109.5 . .
C29 C31 H31C 109.5 . .
H31A C31 H31C 109.5 . .
H31B C31 H31C 109.5 . .
O2 C32 O1 122.1(6) . .
O2 C32 C33 122.2(5) . .
O1 C32 C33 115.6(6) . .
O2 C32 Lu1 56.4(3) . .
O1 C32 Lu1 66.1(3) . .
C33 C32 Lu1 170.7(4) . .
C34 C33 C32 113.3(5) . .
C34 C33 H33A 108.9 . .
C32 C33 H33A 108.9 . .
C34 C33 H33B 108.9 . .
C32 C33 H33B 108.9 . .
H33A C33 H33B 107.7 . .
C35 C34 C39 118.6(7) . .
C35 C34 C33 121.5(7) . .
C39 C34 C33 120.0(7) . .
C34 C35 C36 118.0(8) . .
C34 C35 N3 117.9(7) . .
C36 C35 N3 124.1(8) . .
C37 C36 C35 123.3(9) . .
C37 C36 H36 118.3 . .
C35 C36 H36 118.3 . .
C38 C37 C36 120.4(10) . .
C38 C37 H37 119.8 . .
C36 C37 H37 119.8 . .
C37 C38 C39 119.0(10) . .
C37 C38 H38 120.5 . .
C39 C38 H38 120.5 . .
C34 C39 C38 120.6(8) . .
C34 C39 H39 119.7 . .
C38 C39 H39 119.7 . .
N3 C40 H40A 109.5 . .
N3 C40 H40B 109.5 . .
H40A C40 H40B 109.5 . .
N3 C40 H40C 109.5 . .
H40A C40 H40C 109.5 . .
H40B C40 H40C 109.5 . .
N3 C41 H41A 109.5 . .
N3 C41 H41B 109.5 . .
H41A C41 H41B 109.5 . .
N3 C41 H41C 109.5 . .
H41A C41 H41C 109.5 . .
H41B C41 H41C 109.5 . .
O3 C42 O4 126.4(5) . .
O3 C42 C43 120.5(6) . .
O4 C42 C43 113.1(6) . .
C44 C43 C42 117.2(5) . .
C44 C43 H43A 108.0 . .
C42 C43 H43A 108.0 . .
C44 C43 H43B 108.0 . .
C42 C43 H43B 108.0 . .
H43A C43 H43B 107.2 . .
C49 C44 C45 118.7(7) . .
C49 C44 C43 121.0(6) . .
C45 C44 C43 120.3(7) . .
C46 C45 C44 116.9(8) . .
C46 C45 N4 125.1(8) . .
C44 C45 N4 118.1(8) . .
C47 C46 C45 122.3(10) . .
C47 C46 H46 118.8 . .
C45 C46 H46 118.8 . .
C48 C47 C46 119.9(11) . .
C48 C47 H47 120.0 . .
C46 C47 H47 120.0 . .
C47 C48 C49 120.7(10) . .
C47 C48 H48 119.7 . .
C49 C48 H48 119.7 . .
C48 C49 C44 121.4(8) . .
C48 C49 H49 119.3 . .
C44 C49 H49 119.3 . .
N4 C50 H50A 109.5 . .
N4 C50 H50B 109.5 . .
H50A C50 H50B 109.5 . .
N4 C50 H50C 109.5 . .
H50A C50 H50C 109.5 . .
H50B C50 H50C 109.5 . .
N4 C51 H51A 109.5 . .
N4 C51 H51B 109.5 . .
H51A C51 H51B 109.5 . .
N4 C51 H51C 109.5 . .
H51A C51 H51C 109.5 . .
H51B C51 H51C 109.5 . .

loop_
_geom_bond_atom_site_label_1
_geom_bond_atom_site_label_2
_geom_bond_distance
_geom_bond_site_symmetry_2
Lu1 O4 2.196(4) 3_657
Lu1 O1 2.231(4) 3_657
Lu1 O3 2.249(4) .
Lu1 N1 2.280(4) .
Lu1 O2 2.288(4) .
Lu1 N2 2.307(4) .
Lu1 O1 2.498(4) .
Lu1 C32 2.727(6) .
Lu1 C1 2.748(6) .
Lu1 Lu1 3.5479(13) 3_657
N1 C1 1.329(6) .
N1 C8 1.441(6) .
N2 C1 1.330(6) .
N2 C20 1.403(6) .
N3 C41 1.408(11) .
N3 C40 1.418(12) .
N3 C35 1.424(9) .
N4 C45 1.426(9) .
N4 C51 1.449(9) .
N4 C50 1.487(9) .
O1 C32 1.274(6) .
O1 Lu1 2.231(4) 3_657
O2 C32 1.228(6) .
O3 C42 1.244(6) .
O4 C42 1.280(6) .
O4 Lu1 2.196(4) 3_657
C1 C2 1.495(8) .
C2 C7 1.369(8) .
C2 C3 1.379(8) .
C3 C4 1.413(9) .
C3 H3 0.9300 .
C4 C5 1.372(11) .
C4 H4 0.9300 .
C5 C6 1.352(11) .
C5 H5 0.9300 .
C6 C7 1.397(9) .
C6 H6 0.9300 .
C7 H7 0.9300 .
C8 C9 1.369(8) .
C8 C13 1.416(8) .
C9 C10 1.418(8) .
C9 C14 1.504(8) .
C10 C11 1.323(9) .
C10 H10 0.9300 .
C11 C12 1.370(9) .
C11 H11 0.9300 .
C12 C13 1.404(8) .
C12 H12 0.9300 .
C13 C17 1.512(8) .
C14 C15 1.534(8) .
C14 C16 1.534(8) .
C14 H14 0.9800 .
C15 H15A 0.9600 .
C15 H15B 0.9600 .
C15 H15C 0.9600 .
C16 H16A 0.9600 .
C16 H16B 0.9600 .
C16 H16C 0.9600 .
C17 C19 1.492(9) .
C17 C18 1.502(9) .
C17 H17 0.9800 .
C18 H18A 0.9600 .
C18 H18B 0.9600 .
C18 H18C 0.9600 .
C19 H19A 0.9600 .
C19 H19B 0.9600 .
C19 H19C 0.9600 .
C20 C21 1.405(7) .
C20 C25 1.412(7) .
C21 C22 1.409(7) .
C21 C26 1.508(8) .
C22 C23 1.346(8) .
C22 H22 0.9300 .
C23 C24 1.394(8) .
C23 H23 0.9300 .
C24 C25 1.385(8) .
C24 H24 0.9300 .
C25 C29 1.521(8) .
C26 C27 1.528(9) .
C26 C28 1.554(8) .
C26 H26 0.9800 .
C27 H27A 0.9600 .
C27 H27B 0.9600 .
C27 H27C 0.9600 .
C28 H28A 0.9600 .
C28 H28B 0.9600 .
C28 H28C 0.9600 .
C29 C31 1.504(8) .
C29 C30 1.532(8) .
C29 H29 0.9800 .
C30 H30A 0.9600 .
C30 H30B 0.9600 .
C30 H30C 0.9600 .
C31 H31A 0.9600 .
C31 H31B 0.9600 .
C31 H31C 0.9600 .
C32 C33 1.537(7) .
C33 C34 1.517(8) .
C33 H33A 0.9700 .
C33 H33B 0.9700 .
C34 C35 1.374(8) .
C34 C39 1.396(9) .
C35 C36 1.378(10) .
C36 C37 1.340(11) .
C36 H36 0.9300 .
C37 C38 1.325(12) .
C37 H37 0.9300 .
C38 C39 1.406(11) .
C38 H38 0.9300 .
C39 H39 0.9300 .
C40 H40A 0.9600 .
C40 H40B 0.9600 .
C40 H40C 0.9600 .
C41 H41A 0.9600 .
C41 H41B 0.9600 .
C41 H41C 0.9600 .
C42 C43 1.523(7) .
C43 C44 1.503(7) .
C43 H43A 0.9700 .
C43 H43B 0.9700 .
C44 C49 1.376(9) .
C44 C45 1.417(9) .
C45 C46 1.407(10) .
C46 C47 1.351(12) .
C46 H46 0.9300 .
C47 C48 1.341(12) .
C47 H47 0.9300 .
C48 C49 1.373(9) .
C48 H48 0.9300 .
C49 H49 0.9300 .
C50 H50A 0.9600 .
C50 H50B 0.9600 .
C50 H50C 0.9600 .
C51 H51A 0.9600 .
C51 H51B 0.9600 .
C51 H51C 0.9600 .

loop_
_platon_squeeze_void_nr
_platon_squeeze_void_average_x
_platon_squeeze_void_average_y
_platon_squeeze_void_average_z
_platon_squeeze_void_volume
_platon_squeeze_void_count_electrons
_platon_squeeze_void_content
1 0.000 0.500 0.000 397 117 ' '
2 0.500 0.000 0.500 397 117 ' '
